data_4003866
loop_
_publ_author_name
'Hu, Xuefu'
'Wang, Zhiye'
'Su, Yuming'
'Chen, Peican'
'Jiang, Yibin'
'Zhang, Cankun'
'Wang, Cheng'

_publ_section_title
;
 Metal--Organic Layers with an Enhanced Two-Photon Absorption
 Cross-Section and Up-Converted Emission
;
_journal_name_full 'Chemistry of Materials'
_journal_paper_doi 10.1021/acs.chemmater.0c03457
_journal_year 2021
_chemical_formula_sum 'C81 H56 Hf6 N2 O36'
_chemical_formula_weight 2704.21
_chemical_name_common Hf-TCBPA-MOF
_space_group_crystal_system orthorhombic
_space_group_IT_number 42
_space_group_name_Hall 'F 2 -2'
_space_group_name_H-M_alt 'F m m 2'
_atom_sites_solution_hydrogens geom
_audit_creation_method SHELXL-2014
_cell_angle_alpha 90
_cell_angle_beta 90
_cell_angle_gamma 90
_cell_formula_units_Z 8
_cell_length_a 43.8270(11)
_cell_length_b 21.4937(6)
_cell_length_c 24.7957(6)
_cell_measurement_reflns_used 9807
_cell_measurement_temperature 173(2)
_cell_measurement_theta_max 27.30
_cell_measurement_theta_min 2.48
_cell_volume 23357.7(10)
_computing_cell_refinement 'Bruker SMART'
_computing_data_collection 'Bruker SMART'
_computing_data_reduction 'Bruker SAINT'
_computing_molecular_graphics 'Bruker SHELXTL'
_computing_publication_material 'Bruker SHELXTL'
_computing_structure_refinement 'SHELXL-2014 (Sheldrick, 2014)'
_computing_structure_solution 'Bruker SHELXTL'
_diffrn_ambient_temperature 173(2)
_diffrn_measured_fraction_theta_full 0.973
_diffrn_measured_fraction_theta_max 0.999
_diffrn_measurement_device_type 'CCD area detector'
_diffrn_measurement_method 'phi and omega scans'
_diffrn_radiation_source 'sealed tube'
_diffrn_radiation_type MoK\a
_diffrn_radiation_wavelength 0.71073
_diffrn_reflns_av_R_equivalents 0.0666
_diffrn_reflns_av_unetI/netI 0.0470
_diffrn_reflns_Laue_measured_fraction_full 0.973
_diffrn_reflns_Laue_measured_fraction_max 0.999
_diffrn_reflns_limit_h_max 52
_diffrn_reflns_limit_h_min -52
_diffrn_reflns_limit_k_max 25
_diffrn_reflns_limit_k_min -25
_diffrn_reflns_limit_l_max 29
_diffrn_reflns_limit_l_min -29
_diffrn_reflns_number 65690
_diffrn_reflns_point_group_measured_fraction_full 0.973
_diffrn_reflns_point_group_measured_fraction_max 0.999
_diffrn_reflns_theta_full 25.242
_diffrn_reflns_theta_max 25.000
_diffrn_reflns_theta_min 2.481
_exptl_absorpt_coefficient_mu 5.376
_exptl_absorpt_correction_type multi-scan
_exptl_crystal_colour yellow
_exptl_crystal_density_diffrn 1.538
_exptl_crystal_description nanosheet
_exptl_crystal_F_000 10208
_exptl_crystal_size_max 0.100
_exptl_crystal_size_mid 0.100
_exptl_crystal_size_min 0.030
_exptl_transmission_factor_max 0.9536
_exptl_transmission_factor_min 0.9200
_refine_diff_density_max 4.265
_refine_diff_density_min -1.602
_refine_diff_density_rms 0.243
_refine_ls_abs_structure_details
;
 Flack x determined using 3824 quotients [(I+)-(I-)]/[(I+)+(I-)]
 (Parsons, Flack and Wagner, Acta Cryst. B69 (2013) 249-259).
;
_refine_ls_abs_structure_Flack 0.421(5)
_refine_ls_extinction_method none
_refine_ls_goodness_of_fit_ref 1.115
_refine_ls_hydrogen_treatment constr
_refine_ls_matrix_type full
_refine_ls_number_parameters 539
_refine_ls_number_reflns 10741
_refine_ls_number_restraints 135
_refine_ls_restrained_S_all 1.596
_refine_ls_R_factor_all 0.0699
_refine_ls_R_factor_gt 0.0504
_refine_ls_shift/su_max 0.001
_refine_ls_shift/su_mean 0.000
_refine_ls_structure_factor_coef Fsqd
_refine_ls_weighting_details 'w=1/[\s^2^(Fo^2^)+(0.0926P)^2^+38.0118P] where P=(Fo^2^+2Fc^2^)/3'
_refine_ls_weighting_scheme calc
_refine_ls_wR_factor_gt 0.1367
_refine_ls_wR_factor_ref 0.1449
_reflns_Friedel_coverage 0.950
_reflns_Friedel_fraction_full 0.973
_reflns_Friedel_fraction_max 0.999
_reflns_number_gt 8740
_reflns_number_total 10741
_reflns_threshold_expression 'I > 2\s(I)'
_cod_data_source_file cm0c03457_si_002.cif
_cod_data_source_block 2
_cod_database_code 4003866
_shelx_space_group_comment
;
The symmetry employed for this shelxl refinement is uniquely defined
by the following loop, which should always be used as a source of
symmetry information in preference to the above space-group names.
They are only intended as comments.
;
_shelx_estimated_absorpt_t_min 0.615
_shelx_estimated_absorpt_t_max 0.855
_shelxl_version_number 2014-3

loop_
_space_group_symop_operation_xyz
'x, y, z'
'-x, -y, z'
'x, -y, z'
'-x, y, z'
'x, y+1/2, z+1/2'
'-x, -y+1/2, z+1/2'
'x, -y+1/2, z+1/2'
'-x, y+1/2, z+1/2'
'x+1/2, y, z+1/2'
'-x+1/2, -y, z+1/2'
'x+1/2, -y, z+1/2'
'-x+1/2, y, z+1/2'
'x+1/2, y+1/2, z'
'-x+1/2, -y+1/2, z'
'x+1/2, -y+1/2, z'
'-x+1/2, y+1/2, z'

loop_
_atom_site_label
_atom_site_type_symbol
_atom_site_fract_x
_atom_site_fract_y
_atom_site_fract_z
_atom_site_U_iso_or_equiv
_atom_site_adp_type
_atom_site_occupancy
_atom_site_site_symmetry_order
_atom_site_calc_flag
_atom_site_refinement_flags_posn
_atom_site_refinement_flags_adp
_atom_site_refinement_flags_occupancy
_atom_site_disorder_assembly
_atom_site_disorder_group
Hf1 Hf -0.5000 0.41764(6) 0.20412(4) 0.0195(3) Uani 1 2 d S T P . .
Hf2 Hf -0.54003(2) 0.28709(4) 0.15891(3) 0.0244(2) Uani 1 1 d . . . . .
Hf3 Hf -0.54154(2) 0.41812(4) 0.07661(3) 0.0205(2) Uani 1 1 d . . . . .
Hf4 Hf -0.5000 0.28806(6) 0.03674(4) 0.0252(3) Uani 1 2 d S T P . .
O1 O -0.5599(3) 0.2115(9) 0.1140(9) 0.072(6) Uani 1 1 d . . . . .
O3 O -0.5311(5) 0.2048(8) 0.2096(8) 0.074(6) Uani 1 1 d D U . . .
O4 O -0.5892(3) 0.3891(7) 0.0888(5) 0.027(3) Uani 1 1 d . . . . .
O5 O -0.9701(3) 0.3903(7) -0.2276(5) 0.032(3) Uani 1 1 d . . . . .
O7 O -0.9686(3) 0.3094(7) 0.4698(5) 0.034(3) Uani 1 1 d . . . . .
O8 O -0.9414(3) 0.3082(7) -0.2596(5) 0.032(3) Uani 1 1 d . . . . .
O6 O -0.5000 0.3944(8) 0.0287(6) 0.014(3) Uani 1 2 d S TU P . .
O11 O -0.5000 0.3224(8) 0.1878(6) 0.017(4) Uiso 1 2 d S . P . .
O10 O -0.5336(2) 0.3231(7) 0.0843(5) 0.029(3) Uani 1 1 d . U . . .
O12 O -0.5347(4) 0.5000 0.0290(7) 0.023(4) Uani 1 2 d S T P . .
H12B H -0.5470 0.5000 0.0031 0.035 Uiso 1 2 calc R U P . .
O13 O -0.5625(3) 0.5000 0.1105(7) 0.025(4) Uani 1 2 d S T P . .
H13A H -0.5601 0.5000 0.1441 0.037 Uiso 1 2 calc R U P . .
O14 O -0.5264(4) 0.5000 0.2174(6) 0.016(4) Uani 1 2 d S T P . .
H14B H -0.5415 0.4998 0.1965 0.025 Uiso 1 2 calc R U P . .
O16 O -0.5000 0.2384(9) 0.1195(7) 0.025(4) Uani 1 2 d S T P . .
O15 O -0.5000 0.4390(11) 0.1197(8) 0.033(5) Uani 1 2 d S TU P . .
O18 O -0.9403(3) 0.3907(7) 0.4990(5) 0.029(3) Uani 1 1 d . . . . .
O9 O -0.5886(3) 0.3067(7) 0.1453(5) 0.031(3) Uani 1 1 d . . . . .
O2 O -0.5317(5) 0.2091(10) 0.0291(9) 0.081(7) Uani 1 1 d . . . . .
O17 O -0.4564(2) 0.3941(5) 0.1636(5) 0.014(2) Uiso 1 1 d . . . . .
H17B H -0.4528 0.3560 0.1675 0.022 Uiso 1 1 calc R U . . .
O3W O -1.0000 0.404(2) -0.020(2) 0.151(18) Uani 1 2 d S T P . .
O4W O -0.9536(10) 0.5000 0.055(7) 0.54(13) Uani 1 2 d S T P . .
O2W O -1.0000 0.442(2) 0.4229(12) 0.14(2) Uani 1 2 d S T P . .
O8W O -0.9037(6) 0.4434(16) -0.2839(11) 0.148(13) Uani 1 1 d . . . . .
O7W O -0.908(3) 0.5000 0.196(3) 0.36(6) Uani 1 2 d S T P . .
O5W O -0.811(5) 0.5000 0.443(9) 0.79(14) Uiso 1 2 d S . P . .
C2 C -0.6022(4) 0.3473(11) 0.1173(9) 0.031(4) Uani 1 1 d . . . . .
C1 C -0.9487(5) 0.3486(11) -0.2245(7) 0.030(5) Uani 1 1 d . . . . .
C3 C -0.9478(4) 0.3478(10) 0.4634(8) 0.029(5) Uani 1 1 d . U . . .
C4 C -0.63610(18) 0.3455(8) 0.1149(6) 0.035(5) Uani 1 1 d G U . . .
C5 C -0.6523(3) 0.3262(9) 0.1601(5) 0.059(7) Uani 1 1 d G U . . .
H5A H -0.6418 0.3125 0.1914 0.070 Uiso 1 1 calc R U . . .
C6 C -0.6840(3) 0.3267(9) 0.1594(6) 0.076(10) Uani 1 1 d G U . . .
H6A H -0.6952 0.3135 0.1903 0.091 Uiso 1 1 calc R U . . .
C7 C -0.69952(18) 0.3467(9) 0.1137(7) 0.045(5) Uani 1 1 d G U . . .
C8 C -0.6833(3) 0.3660(10) 0.0685(6) 0.093(10) Uani 1 1 d G U . . .
H8A H -0.6939 0.3797 0.0372 0.112 Uiso 1 1 calc R U . . .
C9 C -0.6516(3) 0.3654(10) 0.0692(6) 0.073(8) Uani 1 1 d G U . . .
H9A H -0.6405 0.3787 0.0383 0.087 Uiso 1 1 calc R U . . .
C10 C -0.7334(4) 0.3566(14) 0.1174(9) 0.049(6) Uani 1 1 d . . . . .
C11 C -0.7515(4) 0.3319(14) 0.1580(9) 0.062(9) Uani 1 1 d . . . . .
H11A H -0.7418 0.3106 0.1867 0.074 Uiso 1 1 calc R U . . .
C12 C -0.7825(4) 0.3363(12) 0.1590(10) 0.048(6) Uani 1 1 d . . . . .
H12A H -0.7937 0.3179 0.1877 0.058 Uiso 1 1 calc R U . . .
C13 C -0.7976(4) 0.3677(11) 0.1183(8) 0.040(6) Uani 1 1 d . . . . .
C14 C -0.7813(5) 0.3974(15) 0.0788(10) 0.066(9) Uani 1 1 d . . . . .
H14A H -0.7914 0.4224 0.0527 0.079 Uiso 1 1 calc R U . . .
C15 C -0.7493(5) 0.3902(16) 0.0776(12) 0.086(10) Uani 1 1 d . U . . .
H15A H -0.7381 0.4086 0.0489 0.103 Uiso 1 1 calc R U . . .
C16 C -0.9311(3) 0.3491(8) -0.1736(4) 0.034(6) Uani 1 1 d G . . . .
C17 C -0.9449(3) 0.3687(10) -0.1260(5) 0.089(13) Uani 1 1 d G . . . .
H17A H -0.9656 0.3815 -0.1262 0.106 Uiso 1 1 calc R U . . .
C18 C -0.9283(3) 0.3697(11) -0.0783(4) 0.077(10) Uani 1 1 d G U . . .
H18A H -0.9377 0.3832 -0.0458 0.092 Uiso 1 1 calc R U . . .
C19 C -0.8979(3) 0.3511(10) -0.0780(4) 0.056(8) Uani 1 1 d G . . . .
C20 C -0.8841(3) 0.3314(11) -0.1255(6) 0.089(11) Uani 1 1 d G U . . .
H20A H -0.8634 0.3187 -0.1253 0.107 Uiso 1 1 calc R U . . .
C21 C -0.9007(3) 0.3304(10) -0.1733(5) 0.064(7) Uani 1 1 d G U . . .
H21A H -0.8913 0.3170 -0.2058 0.077 Uiso 1 1 calc R U . . .
C22 C -0.8795(5) 0.3605(15) -0.0270(9) 0.057(8) Uani 1 1 d . . . . .
C23 C -0.8852(5) 0.4033(14) 0.0090(9) 0.052(7) Uani 1 1 d . . . . .
H23A H -0.9010 0.4321 0.0010 0.062 Uiso 1 1 calc R U . . .
C24 C -0.8701(5) 0.4103(14) 0.0582(9) 0.055(8) Uani 1 1 d . . . . .
H24A H -0.8757 0.4422 0.0828 0.066 Uiso 1 1 calc R U . . .
C25 C -0.8466(4) 0.3688(13) 0.0700(8) 0.040(6) Uani 1 1 d . . . . .
C27 C -0.8571(7) 0.3164(16) -0.0140(12) 0.077(9) Uani 1 1 d . U . . .
H27A H -0.8526 0.2831 -0.0379 0.093 Uiso 1 1 calc R U . . .
C28 C -0.8784(4) 0.3606(12) 0.2661(7) 0.035(6) Uani 1 1 d . . . . .
C29 C -0.8538(5) 0.3999(13) 0.2589(9) 0.051(7) Uani 1 1 d . . . . .
H29A H -0.8472 0.4244 0.2887 0.061 Uiso 1 1 calc R U . . .
C30 C -0.8384(5) 0.4056(13) 0.2110(9) 0.055(8) Uani 1 1 d . . . . .
H30A H -0.8223 0.4349 0.2073 0.066 Uiso 1 1 calc R U . . .
C31 C -0.8465(4) 0.3679(11) 0.1680(7) 0.031(5) Uani 1 1 d . . . . .
C32 C -0.8712(5) 0.3317(13) 0.1721(7) 0.050(7) Uani 1 1 d . . . . .
H32A H -0.8781 0.3094 0.1414 0.059 Uiso 1 1 calc R U . . .
C33 C -0.8870(5) 0.3259(14) 0.2210(9) 0.058(8) Uani 1 1 d . . . . .
H33A H -0.9037 0.2980 0.2235 0.070 Uiso 1 1 calc R U . . .
C34 C -0.9289(4) 0.3466(10) 0.4134(5) 0.046(7) Uani 1 1 d G . . . .
C35 C -0.9011(4) 0.3776(11) 0.4125(5) 0.108(12) Uani 1 1 d G U . . .
H35A H -0.8935 0.3968 0.4443 0.130 Uiso 1 1 calc R U . . .
C36 C -0.8843(3) 0.3805(10) 0.3650(7) 0.098(10) Uani 1 1 d G U . . .
H36A H -0.8652 0.4017 0.3644 0.117 Uiso 1 1 calc R U . . .
C37 C -0.8953(3) 0.3524(9) 0.3184(5) 0.036(6) Uani 1 1 d G . . . .
C38 C -0.9231(4) 0.3214(10) 0.3193(5) 0.086(10) Uani 1 1 d G U . . .
H38A H -0.9307 0.3022 0.2875 0.103 Uiso 1 1 calc R U . . .
C39 C -0.9399(3) 0.3185(10) 0.3668(6) 0.087(10) Uani 1 1 d G U . . .
H39A H -0.9590 0.2974 0.3674 0.104 Uiso 1 1 calc R U . . .
N1 N -0.8307(3) 0.3726(9) 0.1200(7) 0.043(5) Uani 1 1 d . . . . .
C26 C -0.8415(6) 0.3221(17) 0.0345(13) 0.084(10) Uani 1 1 d . U . . .
H26A H -0.8265 0.2918 0.0432 0.101 Uiso 1 1 calc R U . . .
C40 C -0.5518(8) 0.190(2) 0.0664(17) 0.096(12) Uani 1 1 d . . . . .
H40A H -0.5625 0.1537 0.0562 0.116 Uiso 1 1 calc R U . . .
C41 C -0.5000 0.193(3) 0.222(3) 0.12(2) Uani 1 2 d DS TU P . .
H41A H -0.5000 0.1636 0.2506 0.140 Uiso 1 2 calc R U P . .

loop_
_atom_site_aniso_label
_atom_site_aniso_U_11
_atom_site_aniso_U_22
_atom_site_aniso_U_33
_atom_site_aniso_U_23
_atom_site_aniso_U_13
_atom_site_aniso_U_12
Hf1 0.0101(5) 0.0378(8) 0.0107(5) 0.0009(5) 0.000 0.000
Hf2 0.0129(4) 0.0390(6) 0.0213(4) -0.0006(4) 0.0018(3) -0.0029(3)
Hf3 0.0078(3) 0.0416(6) 0.0122(4) -0.0012(3) -0.0007(3) -0.0004(3)
Hf4 0.0162(6) 0.0419(9) 0.0174(6) -0.0059(5) 0.000 0.000
O1 0.023(8) 0.085(15) 0.108(16) -0.053(14) -0.001(10) -0.014(8)
O3 0.113(15) 0.044(12) 0.064(12) 0.025(9) 0.042(12) 0.006(11)
O4 0.015(6) 0.039(9) 0.027(7) -0.010(6) 0.001(5) 0.003(6)
O5 0.022(7) 0.062(11) 0.012(6) 0.011(7) -0.006(5) 0.002(7)
O7 0.028(7) 0.043(9) 0.030(8) -0.018(7) 0.003(6) -0.016(7)
O8 0.037(8) 0.046(9) 0.013(6) 0.008(7) 0.001(5) 0.007(7)
O6 0.005(5) 0.031(7) 0.008(5) 0.007(5) 0.000 0.000
O10 0.011(5) 0.056(8) 0.020(6) 0.012(6) 0.004(5) 0.015(6)
O12 0.013(8) 0.040(13) 0.017(9) 0.000 -0.002(7) 0.000
O13 0.009(8) 0.050(13) 0.015(8) 0.000 0.007(6) 0.000
O14 0.016(8) 0.017(10) 0.016(9) 0.000 0.003(6) 0.000
O16 0.009(8) 0.045(12) 0.022(9) 0.004(9) 0.000 0.000
O15 0.010(7) 0.081(14) 0.008(7) -0.012(9) 0.000 0.000
O18 0.013(6) 0.049(10) 0.023(7) -0.007(7) 0.003(5) -0.002(7)
O9 0.015(6) 0.052(9) 0.026(7) 0.009(7) -0.006(5) -0.003(6)
O2 0.104(16) 0.068(15) 0.070(14) -0.015(11) -0.051(13) -0.007(13)
O3W 0.11(3) 0.13(4) 0.21(5) 0.06(4) 0.000 0.000
O4W 0.08(3) 0.06(3) 1.5(4) 0.000 0.10(10) 0.000
O2W 0.032(14) 0.34(6) 0.055(18) 0.07(3) 0.000 0.000
O8W 0.089(17) 0.26(4) 0.097(19) -0.06(2) 0.032(15) -0.08(2)
O7W 0.8(2) 0.13(5) 0.16(6) 0.000 0.08(8) 0.000
C2 0.016(8) 0.053(13) 0.025(9) -0.011(10) -0.002(9) -0.008(10)
C1 0.035(11) 0.046(14) 0.009(9) 0.002(9) 0.001(8) -0.013(10)
C3 0.011(7) 0.045(11) 0.030(9) -0.001(8) 0.002(7) 0.006(8)
C4 0.011(8) 0.060(14) 0.033(10) -0.002(10) -0.014(8) -0.003(9)
C5 0.043(10) 0.075(13) 0.058(11) 0.032(10) 0.001(9) -0.004(10)
C6 0.011(9) 0.13(2) 0.090(18) 0.071(18) 0.001(11) 0.002(12)
C7 0.025(8) 0.069(12) 0.042(10) 0.008(9) 0.014(8) -0.013(9)
C8 0.077(13) 0.116(16) 0.087(14) 0.023(12) 0.006(12) 0.007(12)
C9 0.047(11) 0.100(14) 0.072(12) 0.021(11) 0.006(10) 0.003(11)
C10 0.025(10) 0.096(19) 0.025(10) 0.014(12) 0.000(9) -0.005(12)
C11 0.014(10) 0.14(3) 0.036(13) 0.025(15) -0.003(10) 0.014(13)
C12 0.023(10) 0.071(18) 0.051(13) 0.009(13) 0.004(10) 0.008(11)
C13 0.016(9) 0.09(2) 0.016(9) 0.000(12) -0.002(8) 0.004(10)
C14 0.023(11) 0.13(3) 0.046(14) 0.034(17) 0.005(11) 0.019(13)
C15 0.014(10) 0.17(3) 0.075(17) 0.05(2) -0.006(12) -0.021(15)
C16 0.020(9) 0.064(17) 0.019(9) -0.001(10) -0.011(8) 0.011(10)
C17 0.061(17) 0.18(4) 0.026(13) -0.028(19) -0.028(12) 0.04(2)
C18 0.047(14) 0.16(3) 0.028(12) -0.023(15) -0.025(11) 0.056(17)
C19 0.036(13) 0.11(2) 0.026(11) 0.018(13) 0.012(10) 0.018(14)
C20 0.055(15) 0.17(3) 0.041(14) -0.015(17) -0.030(12) 0.052(18)
C21 0.060(11) 0.091(14) 0.042(10) -0.023(10) -0.017(9) 0.025(11)
C22 0.027(12) 0.11(3) 0.032(13) 0.023(15) -0.004(10) 0.011(14)
C23 0.032(12) 0.10(2) 0.027(12) 0.015(13) 0.002(10) 0.011(13)
C24 0.021(11) 0.10(2) 0.040(14) -0.008(13) -0.012(9) -0.008(13)
C25 0.010(9) 0.09(2) 0.020(10) -0.005(11) 0.004(8) 0.007(10)
C27 0.071(13) 0.097(14) 0.063(12) -0.021(11) -0.003(11) 0.024(12)
C28 0.020(10) 0.071(18) 0.015(9) -0.009(10) 0.004(7) -0.003(10)
C29 0.039(13) 0.09(2) 0.028(11) -0.019(12) 0.012(9) -0.019(13)
C30 0.021(11) 0.10(2) 0.041(13) -0.023(14) 0.018(10) -0.034(12)
C31 0.016(9) 0.065(16) 0.014(9) -0.007(9) 0.008(7) 0.000(10)
C32 0.033(11) 0.11(2) 0.009(9) 0.001(11) -0.002(8) -0.014(13)
C33 0.018(11) 0.11(3) 0.041(13) 0.006(15) 0.007(9) -0.006(13)
C34 0.033(12) 0.09(2) 0.014(10) -0.003(11) 0.001(8) -0.013(13)
C35 0.106(16) 0.122(17) 0.097(16) -0.014(13) 0.015(12) -0.041(13)
C36 0.087(14) 0.125(16) 0.080(14) -0.012(13) 0.021(12) -0.032(12)
C37 0.009(8) 0.077(18) 0.021(10) -0.016(10) 0.007(7) -0.008(10)
C38 0.094(14) 0.088(15) 0.074(13) -0.018(12) 0.022(11) -0.023(12)
C39 0.10(2) 0.10(2) 0.064(16) -0.032(16) 0.044(17) -0.060(19)
N1 0.014(7) 0.100(17) 0.016(7) -0.005(10) 0.000(7) 0.001(9)
C26 0.047(15) 0.13(3) 0.076(19) -0.018(19) -0.031(14) 0.040(17)
C40 0.06(2) 0.12(3) 0.10(3) 0.02(3) 0.02(2) 0.01(2)
C41 0.11(3) 0.10(3) 0.14(4) 0.00(3) 0.000 0.000

loop_
_atom_type_symbol
_atom_type_description
_atom_type_scat_dispersion_real
_atom_type_scat_dispersion_imag
_atom_type_scat_source
C C 0.0033 0.0016 'International Tables Vol C Tables 4.2.6.8 and 6.1.1.4'
H H 0.0000 0.0000 'International Tables Vol C Tables 4.2.6.8 and 6.1.1.4'
N N 0.0061 0.0033 'International Tables Vol C Tables 4.2.6.8 and 6.1.1.4'
O O 0.0106 0.0060 'International Tables Vol C Tables 4.2.6.8 and 6.1.1.4'
Hf Hf -0.5830 6.1852 'International Tables Vol C Tables 4.2.6.8 and 6.1.1.4'

loop_
_geom_angle_atom_site_label_1
_geom_angle_atom_site_label_2
_geom_angle_atom_site_label_3
_geom_angle
_geom_angle_site_symmetry_1
_geom_angle_site_symmetry_3
_geom_angle_publ_flag
O11 Hf1 O14 147.2(4) . 2_465 ?
O11 Hf1 O14 147.2(4) . . ?
O14 Hf1 O14 65.5(7) 2_465 . ?
O11 Hf1 O15 91.2(8) . . ?
O14 Hf1 O15 88.5(7) 2_465 . ?
O14 Hf1 O15 88.5(7) . . ?
O11 Hf1 O17 71.9(3) . . ?
O14 Hf1 O17 78.0(5) 2_465 . ?
O14 Hf1 O17 136.4(5) . . ?
O15 Hf1 O17 66.8(4) . . ?
O11 Hf1 O17 71.9(3) . 4_455 ?
O14 Hf1 O17 136.4(5) 2_465 4_455 ?
O14 Hf1 O17 78.0(5) . 4_455 ?
O15 Hf1 O17 66.8(4) . 4_455 ?
O17 Hf1 O17 119.1(6) . 4_455 ?
O11 Hf1 O5 83.6(5) . 9 ?
O14 Hf1 O5 77.4(5) 2_465 9 ?
O14 Hf1 O5 114.9(6) . 9 ?
O15 Hf1 O5 143.2(3) . 9 ?
O17 Hf1 O5 77.0(4) . 9 ?
O17 Hf1 O5 142.6(5) 4_455 9 ?
O11 Hf1 O5 83.6(5) . 12_355 ?
O14 Hf1 O5 114.9(6) 2_465 12_355 ?
O14 Hf1 O5 77.4(5) . 12_355 ?
O15 Hf1 O5 143.2(3) . 12_355 ?
O17 Hf1 O5 142.6(5) . 12_355 ?
O17 Hf1 O5 77.0(4) 4_455 12_355 ?
O5 Hf1 O5 72.5(7) 9 12_355 ?
O11 Hf1 Hf2 31.78(13) . 4_455 ?
O14 Hf1 Hf2 116.2(4) 2_465 4_455 ?
O14 Hf1 Hf2 170.1(4) . 4_455 ?
O15 Hf1 Hf2 81.9(5) . 4_455 ?
O17 Hf1 Hf2 40.4(3) . 4_455 ?
O17 Hf1 Hf2 96.0(3) 4_455 4_455 ?
O5 Hf1 Hf2 74.7(4) 9 4_455 ?
O5 Hf1 Hf2 109.2(4) 12_355 4_455 ?
O11 Hf1 Hf2 31.77(13) . . ?
O14 Hf1 Hf2 170.1(4) 2_465 . ?
O14 Hf1 Hf2 116.2(4) . . ?
O15 Hf1 Hf2 81.9(5) . . ?
O17 Hf1 Hf2 96.0(3) . . ?
O17 Hf1 Hf2 40.4(3) 4_455 . ?
O5 Hf1 Hf2 109.2(4) 9 . ?
O5 Hf1 Hf2 74.7(4) 12_355 . ?
Hf2 Hf1 Hf2 60.28(3) 4_455 . ?
O11 Hf1 Hf1 168.8(4) . 2_465 ?
O14 Hf1 Hf1 34.2(3) 2_465 2_465 ?
O14 Hf1 Hf1 34.2(3) . 2_465 ?
O15 Hf1 Hf1 77.6(6) . 2_465 ?
O17 Hf1 Hf1 103.2(3) . 2_465 ?
O17 Hf1 Hf1 103.2(3) 4_455 2_465 ?
O5 Hf1 Hf1 105.3(4) 9 2_465 ?
O5 Hf1 Hf1 105.3(4) 12_355 2_465 ?
Hf2 Hf1 Hf1 143.425(19) 4_455 2_465 ?
Hf2 Hf1 Hf1 143.427(19) . 2_465 ?
O10 Hf2 O11 93.4(6) . . ?
O10 Hf2 O1 82.7(8) . . ?
O11 Hf2 O1 144.1(6) . . ?
O10 Hf2 O9 85.4(4) . . ?
O11 Hf2 O9 144.6(6) . . ?
O1 Hf2 O9 70.9(6) . . ?
O10 Hf2 O3 143.4(6) . . ?
O11 Hf2 O3 86.9(7) . . ?
O1 Hf2 O3 76.2(9) . . ?
O9 Hf2 O3 114.4(6) . . ?
O10 Hf2 O8 143.3(6) . 12_355 ?
O11 Hf2 O8 85.4(5) . 12_355 ?
O1 Hf2 O8 118.4(7) . 12_355 ?
O9 Hf2 O8 75.3(5) . 12_355 ?
O3 Hf2 O8 73.2(6) . 12_355 ?
O10 Hf2 O16 71.0(6) . . ?
O11 Hf2 O16 70.0(5) . . ?
O1 Hf2 O16 75.0(6) . . ?
O9 Hf2 O16 140.6(5) . . ?
O3 Hf2 O16 74.8(7) . . ?
O8 Hf2 O16 140.3(5) 12_355 . ?
O10 Hf2 O17 71.0(5) . 4_455 ?
O11 Hf2 O17 70.7(5) . 4_455 ?
O1 Hf2 O17 138.6(6) . 4_455 ?
O9 Hf2 O17 75.5(5) . 4_455 ?
O3 Hf2 O17 141.5(6) . 4_455 ?
O8 Hf2 O17 74.1(5) 12_355 4_455 ?
O16 Hf2 O17 122.4(5) . 4_455 ?
O10 Hf2 Hf3 32.5(4) . . ?
O11 Hf2 Hf3 85.4(5) . . ?
O1 Hf2 Hf3 107.4(7) . . ?
O9 Hf2 Hf3 74.7(4) . . ?
O3 Hf2 Hf3 170.9(5) . . ?
O8 Hf2 Hf3 111.1(4) 12_355 . ?
O16 Hf2 Hf3 97.8(5) . . ?
O17 Hf2 Hf3 38.9(3) 4_455 . ?
O10 Hf2 Hf1 85.2(4) . . ?
O11 Hf2 Hf1 32.6(4) . . ?
O1 Hf2 Hf1 167.1(6) . . ?
O9 Hf2 Hf1 112.4(4) . . ?
O3 Hf2 Hf1 111.9(6) . . ?
O8 Hf2 Hf1 74.2(4) 12_355 . ?
O16 Hf2 Hf1 96.9(4) . . ?
O17 Hf2 Hf1 38.5(3) 4_455 . ?
Hf3 Hf2 Hf1 63.10(2) . . ?
O10 Hf2 Hf4 30.4(3) . . ?
O11 Hf2 Hf4 82.6(4) . . ?
O1 Hf2 Hf4 76.1(6) . . ?
O9 Hf2 Hf4 110.6(3) . . ?
O3 Hf2 Hf4 114.2(5) . . ?
O8 Hf2 Hf4 165.4(4) 12_355 . ?
O16 Hf2 Hf4 40.6(4) . . ?
O17 Hf2 Hf4 94.2(3) 4_455 . ?
Hf3 Hf2 Hf4 59.80(3) . . ?
Hf1 Hf2 Hf4 91.22(3) . . ?
O10 Hf2 Hf2 82.0(3) . 4_455 ?
O11 Hf2 Hf2 30.7(4) . 4_455 ?
O1 Hf2 Hf2 113.9(4) . 4_455 ?
O9 Hf2 Hf2 165.7(4) . 4_455 ?
O3 Hf2 Hf2 79.8(5) . 4_455 ?
O8 Hf2 Hf2 111.5(3) 12_355 4_455 ?
O16 Hf2 Hf2 39.2(4) . 4_455 ?
O17 Hf2 Hf2 93.9(2) 4_455 4_455 ?
Hf3 Hf2 Hf2 91.086(18) . 4_455 ?
Hf1 Hf2 Hf2 59.860(16) . 4_455 ?
Hf4 Hf2 Hf2 59.924(15) . 4_455 ?
O10 Hf3 O12 146.6(5) . . ?
O10 Hf3 O13 146.8(5) . . ?
O12 Hf3 O13 66.6(5) . . ?
O10 Hf3 O15 91.0(7) . . ?
O12 Hf3 O15 89.1(8) . . ?
O13 Hf3 O15 89.8(7) . . ?
O10 Hf3 O18 82.9(5) . 12_354 ?
O12 Hf3 O18 77.6(6) . 12_354 ?
O13 Hf3 O18 114.3(6) . 12_354 ?
O15 Hf3 O18 143.8(5) . 12_354 ?
O10 Hf3 O4 82.4(5) . . ?
O12 Hf3 O4 116.2(6) . . ?
O13 Hf3 O4 76.9(5) . . ?
O15 Hf3 O4 142.4(6) . . ?
O18 Hf3 O4 72.3(4) 12_354 . ?
O10 Hf3 O17 71.9(4) . 4_455 ?
O12 Hf3 O17 137.1(5) . 4_455 ?
O13 Hf3 O17 78.1(5) . 4_455 ?
O15 Hf3 O17 66.6(6) . 4_455 ?
O18 Hf3 O17 141.8(5) 12_354 4_455 ?
O4 Hf3 O17 76.2(4) . 4_455 ?
O10 Hf3 O6 71.9(5) . . ?
O12 Hf3 O6 77.3(6) . . ?
O13 Hf3 O6 137.8(5) . . ?
O15 Hf3 O6 67.9(5) . . ?
O18 Hf3 O6 76.4(4) 12_354 . ?
O4 Hf3 O6 141.4(5) . . ?
O17 Hf3 O6 119.9(4) 4_455 . ?
O10 Hf3 Hf2 31.6(3) . . ?
O12 Hf3 Hf2 170.6(4) . . ?
O13 Hf3 Hf2 116.1(4) . . ?
O15 Hf3 Hf2 82.1(6) . . ?
O18 Hf3 Hf2 107.9(4) 12_354 . ?
O4 Hf3 Hf2 73.0(4) . . ?
O17 Hf3 Hf2 40.8(3) 4_455 . ?
O6 Hf3 Hf2 96.4(4) . . ?
O10 Hf3 Hf4 31.8(3) . . ?
O12 Hf3 Hf4 115.5(4) . . ?
O13 Hf3 Hf4 171.7(4) . . ?
O15 Hf3 Hf4 82.3(6) . . ?
O18 Hf3 Hf4 73.8(4) 12_354 . ?
O4 Hf3 Hf4 107.9(4) . . ?
O17 Hf3 Hf4 96.4(3) 4_455 . ?
O6 Hf3 Hf4 40.4(4) . . ?
Hf2 Hf3 Hf4 60.41(3) . . ?
O10 Hf3 Hf3 169.0(3) . 3_565 ?
O12 Hf3 Hf3 34.7(4) . 3_565 ?
O13 Hf3 Hf3 35.3(3) . 3_565 ?
O15 Hf3 Hf3 78.0(6) . 3_565 ?
O18 Hf3 Hf3 105.8(4) 12_354 3_565 ?
O4 Hf3 Hf3 106.5(4) . 3_565 ?
O17 Hf3 Hf3 103.4(3) 4_455 3_565 ?
O6 Hf3 Hf3 103.2(4) . 3_565 ?
Hf2 Hf3 Hf3 144.057(19) . 3_565 ?
Hf4 Hf3 Hf3 143.46(2) . 3_565 ?
O10 Hf4 O10 92.9(7) . 4_455 ?
O10 Hf4 O2 142.5(6) . 4_455 ?
O10 Hf4 O2 83.0(8) 4_455 4_455 ?
O10 Hf4 O2 83.0(8) . . ?
O10 Hf4 O2 142.5(6) 4_455 . ?
O2 Hf4 O2 78.2(12) 4_455 . ?
O10 Hf4 O7 84.7(5) . 12_354 ?
O10 Hf4 O7 144.3(6) 4_455 12_354 ?
O2 Hf4 O7 119.3(7) 4_455 12_354 ?
O2 Hf4 O7 72.7(7) . 12_354 ?
O10 Hf4 O7 144.3(6) . 9_554 ?
O10 Hf4 O7 84.7(5) 4_455 9_554 ?
O2 Hf4 O7 72.7(7) 4_455 9_554 ?
O2 Hf4 O7 119.3(7) . 9_554 ?
O7 Hf4 O7 77.2(7) 12_354 9_554 ?
O10 Hf4 O6 71.4(5) . . ?
O10 Hf4 O6 71.4(5) 4_455 . ?
O2 Hf4 O6 139.5(6) 4_455 . ?
O2 Hf4 O6 139.5(6) . . ?
O7 Hf4 O6 74.2(5) 12_354 . ?
O7 Hf4 O6 74.2(5) 9_554 . ?
O10 Hf4 O16 69.9(5) . . ?
O10 Hf4 O16 69.9(5) 4_455 . ?
O2 Hf4 O16 73.8(6) 4_455 . ?
O2 Hf4 O16 73.8(6) . . ?
O7 Hf4 O16 139.8(4) 12_354 . ?
O7 Hf4 O16 139.8(4) 9_554 . ?
O6 Hf4 O16 122.5(6) . . ?
O10 Hf4 Hf3 85.2(4) . 4_455 ?
O10 Hf4 Hf3 32.6(4) 4_455 4_455 ?
O2 Hf4 Hf3 108.3(6) 4_455 4_455 ?
O2 Hf4 Hf3 166.9(6) . 4_455 ?
O7 Hf4 Hf3 111.9(4) 12_354 4_455 ?
O7 Hf4 Hf3 73.8(3) 9_554 4_455 ?
O6 Hf4 Hf3 39.1(2) . 4_455 ?
O16 Hf4 Hf3 96.8(4) . 4_455 ?
O10 Hf4 Hf3 32.6(4) . . ?
O10 Hf4 Hf3 85.2(4) 4_455 . ?
O2 Hf4 Hf3 166.9(6) 4_455 . ?
O2 Hf4 Hf3 108.3(6) . . ?
O7 Hf4 Hf3 73.8(3) 12_354 . ?
O7 Hf4 Hf3 111.9(4) 9_554 . ?
O6 Hf4 Hf3 39.1(2) . . ?
O16 Hf4 Hf3 96.8(4) . . ?
Hf3 Hf4 Hf3 63.09(3) 4_455 . ?
O10 Hf4 Hf2 82.1(3) . 4_455 ?
O10 Hf4 Hf2 30.3(3) 4_455 4_455 ?
O2 Hf4 Hf2 75.7(6) 4_455 4_455 ?
O2 Hf4 Hf2 112.7(5) . 4_455 ?
O7 Hf4 Hf2 165.0(3) 12_354 4_455 ?
O7 Hf4 Hf2 109.9(3) 9_554 4_455 ?
O6 Hf4 Hf2 94.7(3) . 4_455 ?
O16 Hf4 Hf2 39.6(3) . 4_455 ?
Hf3 Hf4 Hf2 59.78(2) 4_455 4_455 ?
Hf3 Hf4 Hf2 91.21(3) . 4_455 ?
O10 Hf4 Hf2 30.3(3) . . ?
O10 Hf4 Hf2 82.1(3) 4_455 . ?
O2 Hf4 Hf2 112.7(5) 4_455 . ?
O2 Hf4 Hf2 75.7(6) . . ?
O7 Hf4 Hf2 109.9(3) 12_354 . ?
O7 Hf4 Hf2 165.0(3) 9_554 . ?
O6 Hf4 Hf2 94.7(3) . . ?
O16 Hf4 Hf2 39.6(3) . . ?
Hf3 Hf4 Hf2 91.21(3) 4_455 . ?
Hf3 Hf4 Hf2 59.78(2) . . ?
Hf2 Hf4 Hf2 60.15(3) 4_455 . ?
C40 O1 Hf2 128(2) . . ?
C41 O3 Hf2 116(3) . . ?
C2 O4 Hf3 134.2(12) . . ?
C1 O5 Hf1 130.9(11) . 9_454 ?
C3 O7 Hf4 133.9(12) . 9_455 ?
C1 O8 Hf2 132.1(13) . 12_354 ?
Hf3 O6 Hf3 109.2(6) 4_455 . ?
Hf3 O6 Hf4 100.4(5) 4_455 . ?
Hf3 O6 Hf4 100.4(5) . . ?
Hf2 O11 Hf2 118.5(8) . 4_455 ?
Hf2 O11 Hf1 115.7(5) . . ?
Hf2 O11 Hf1 115.7(5) 4_455 . ?
Hf2 O10 Hf4 119.3(6) . . ?
Hf2 O10 Hf3 115.9(6) . . ?
Hf4 O10 Hf3 115.5(6) . . ?
Hf3 O12 Hf3 110.7(7) 3_565 . ?
Hf3 O12 H12B 109.5 3_565 . ?
Hf3 O12 H12B 109.3 . . ?
Hf3 O13 Hf3 109.5(7) . 3_565 ?
Hf3 O13 H13A 109.5 . . ?
Hf3 O13 H13A 109.5 3_565 . ?
Hf1 O14 Hf1 111.5(7) 2_465 . ?
Hf1 O14 H14B 109.5 2_465 . ?
Hf1 O14 H14B 109.0 . . ?
Hf2 O16 Hf2 101.6(7) . 4_455 ?
Hf2 O16 Hf4 99.8(6) . . ?
Hf2 O16 Hf4 99.8(6) 4_455 . ?
Hf1 O15 Hf3 116.0(6) . 4_455 ?
Hf1 O15 Hf3 116.0(6) . . ?
Hf3 O15 Hf3 115.1(9) 4_455 . ?
C3 O18 Hf3 134.0(11) . 12_355 ?
C2 O9 Hf2 132.3(12) . . ?
C40 O2 Hf4 126(2) . . ?
Hf1 O17 Hf3 110.5(4) . 4_455 ?
Hf1 O17 Hf2 101.0(4) . 4_455 ?
Hf3 O17 Hf2 100.3(4) 4_455 4_455 ?
Hf1 O17 H17B 109.5 . . ?
Hf3 O17 H17B 110.1 4_455 . ?
Hf2 O17 H17B 17.5 4_455 . ?
O9 C2 O4 125.6(15) . . ?
O9 C2 C4 118.2(19) . . ?
O4 C2 C4 116.1(18) . . ?
O8 C1 O5 127.7(17) . . ?
O8 C1 C16 117.3(18) . . ?
O5 C1 C16 115.0(16) . . ?
O7 C3 O18 124.2(16) . . ?
O7 C3 C34 120.2(18) . . ?
O18 C3 C34 115.6(17) . . ?
C5 C4 C9 120.0 . . ?
C5 C4 C2 119.2(13) . . ?
C9 C4 C2 120.7(13) . . ?
C6 C5 C4 120.0 . . ?
C6 C5 H5A 120.0 . . ?
C4 C5 H5A 120.0 . . ?
C5 C6 C7 120.0 . . ?
C5 C6 H6A 120.0 . . ?
C7 C6 H6A 120.0 . . ?
C6 C7 C8 120.0 . . ?
C6 C7 C10 118.3(13) . . ?
C8 C7 C10 120.9(13) . . ?
C9 C8 C7 120.0 . . ?
C9 C8 H8A 120.0 . . ?
C7 C8 H8A 120.0 . . ?
C8 C9 C4 120.0 . . ?
C8 C9 H9A 120.0 . . ?
C4 C9 H9A 120.0 . . ?
C11 C10 C15 114.8(18) . . ?
C11 C10 C7 124(2) . . ?
C15 C10 C7 121.2(19) . . ?
C12 C11 C10 124(2) . . ?
C12 C11 H11A 118.0 . . ?
C10 C11 H11A 118.0 . . ?
C11 C12 C13 120(2) . . ?
C11 C12 H12A 120.1 . . ?
C13 C12 H12A 120.1 . . ?
C14 C13 C12 120.0(17) . . ?
C14 C13 N1 120.5(18) . . ?
C12 C13 N1 119.3(18) . . ?
C13 C14 C15 119(2) . . ?
C13 C14 H14A 120.6 . . ?
C15 C14 H14A 120.6 . . ?
C10 C15 C14 122(2) . . ?
C10 C15 H15A 118.9 . . ?
C14 C15 H15A 118.9 . . ?
C17 C16 C21 120.0 . . ?
C17 C16 C1 119.9(11) . . ?
C21 C16 C1 120.1(11) . . ?
C18 C17 C16 120.0 . . ?
C18 C17 H17A 120.0 . . ?
C16 C17 H17A 120.0 . . ?
C19 C18 C17 120.0 . . ?
C19 C18 H18A 120.0 . . ?
C17 C18 H18A 120.0 . . ?
C20 C19 C18 120.0 . . ?
C20 C19 C22 121.0(12) . . ?
C18 C19 C22 118.5(13) . . ?
C21 C20 C19 120.0 . . ?
C21 C20 H20A 120.0 . . ?
C19 C20 H20A 120.0 . . ?
C20 C21 C16 120.0 . . ?
C20 C21 H21A 120.0 . . ?
C16 C21 H21A 120.0 . . ?
C23 C22 C27 117(2) . . ?
C23 C22 C19 124(2) . . ?
C27 C22 C19 118(3) . . ?
C22 C23 C24 126(2) . . ?
C22 C23 H23A 117.2 . . ?
C24 C23 H23A 117.2 . . ?
C25 C24 C23 118(2) . . ?
C25 C24 H24A 121.2 . . ?
C23 C24 H24A 121.2 . . ?
C26 C25 C24 117(2) . . ?
C26 C25 N1 122(2) . . ?
C24 C25 N1 121(2) . . ?
C26 C27 C22 119(3) . . ?
C26 C27 H27A 120.5 . . ?
C22 C27 H27A 120.5 . . ?
C29 C28 C33 115.8(18) . . ?
C29 C28 C37 124.6(17) . . ?
C33 C28 C37 119.6(18) . . ?
C30 C29 C28 123(2) . . ?
C30 C29 H29A 118.3 . . ?
C28 C29 H29A 118.3 . . ?
C29 C30 C31 119.2(19) . . ?
C29 C30 H30A 120.4 . . ?
C31 C30 H30A 120.4 . . ?
C32 C31 N1 121.0(18) . . ?
C32 C31 C30 119.3(17) . . ?
N1 C31 C30 119.4(18) . . ?
C31 C32 C33 121(2) . . ?
C31 C32 H32A 119.4 . . ?
C33 C32 H32A 119.4 . . ?
C28 C33 C32 121(2) . . ?
C28 C33 H33A 119.6 . . ?
C32 C33 H33A 119.6 . . ?
C35 C34 C39 120.0 . . ?
C35 C34 C3 119.5(13) . . ?
C39 C34 C3 120.4(13) . . ?
C34 C35 C36 120.0 . . ?
C34 C35 H35A 120.0 . . ?
C36 C35 H35A 120.0 . . ?
C37 C36 C35 120.0 . . ?
C37 C36 H36A 120.0 . . ?
C35 C36 H36A 120.0 . . ?
C36 C37 C38 120.0 . . ?
C36 C37 C28 119.6(13) . . ?
C38 C37 C28 120.2(12) . . ?
C39 C38 C37 120.0 . . ?
C39 C38 H38A 120.0 . . ?
C37 C38 H38A 120.0 . . ?
C38 C39 C34 120.0 . . ?
C38 C39 H39A 120.0 . . ?
C34 C39 H39A 120.0 . . ?
C31 N1 C25 120.0(13) . . ?
C31 N1 C13 121.4(16) . . ?
C25 N1 C13 117.3(15) . . ?
C25 C26 C27 123(3) . . ?
C25 C26 H26A 118.4 . . ?
C27 C26 H26A 118.4 . . ?
O1 C40 O2 134(4) . . ?
O1 C40 H40A 113.0 . . ?
O2 C40 H40A 113.0 . . ?
O3 C41 O3 147(5) . 4_455 ?
O3 C41 H41A 106.3 . . ?
O3 C41 H41A 106.3 4_455 . ?

loop_
_geom_bond_atom_site_label_1
_geom_bond_atom_site_label_2
_geom_bond_distance
_geom_bond_site_symmetry_2
_geom_bond_publ_flag
Hf1 O11 2.086(17) . ?
Hf1 O14 2.141(9) 2_465 ?
Hf1 O14 2.141(9) . ?
Hf1 O15 2.14(2) . ?
Hf1 O17 2.218(10) . ?
Hf1 O17 2.218(10) 4_455 ?
Hf1 O5 2.221(12) 9 ?
Hf1 O5 2.221(12) 12_355 ?
Hf1 Hf2 3.4941(13) 4_455 ?
Hf1 Hf2 3.4941(13) . ?
Hf1 Hf1 3.540(2) 2_465 ?
Hf2 O10 2.024(12) . ?
Hf2 O11 2.041(8) . ?
Hf2 O1 2.155(16) . ?
Hf2 O9 2.197(12) . ?
Hf2 O3 2.205(17) . ?
Hf2 O8 2.224(13) 12_355 ?
Hf2 O16 2.265(12) . ?
Hf2 O17 2.309(12) 4_455 ?
Hf2 Hf3 3.4787(12) . ?
Hf2 Hf4 3.5008(11) . ?
Hf2 Hf2 3.5089(14) 4_455 ?
Hf3 O10 2.080(15) . ?
Hf3 O12 2.140(10) . ?
Hf3 O13 2.155(9) . ?
Hf3 O15 2.158(10) . ?
Hf3 O18 2.165(12) 12_354 ?
Hf3 O4 2.202(12) . ?
Hf3 O17 2.221(11) 4_455 ?
Hf3 O6 2.233(9) . ?
Hf3 Hf4 3.4794(14) . ?
Hf3 Hf3 3.5197(18) 3_565 ?
Hf4 O10 2.033(12) . ?
Hf4 O10 2.033(12) 4_455 ?
Hf4 O2 2.20(2) 4_455 ?
Hf4 O2 2.20(2) . ?
Hf4 O7 2.205(13) 12_354 ?
Hf4 O7 2.205(13) 9_554 ?
Hf4 O6 2.294(17) . ?
Hf4 O16 2.313(17) . ?
Hf4 Hf3 3.4793(14) 4_455 ?
Hf4 Hf2 3.5008(11) 4_455 ?
O1 C40 1.31(4) . ?
O3 C41 1.42(2) . ?
O4 C2 1.28(3) . ?
O5 C1 1.30(3) . ?
O5 Hf1 2.221(12) 9_454 ?
O7 C3 1.24(2) . ?
O7 Hf4 2.205(13) 9_455 ?
O8 C1 1.27(2) . ?
O8 Hf2 2.224(13) 12_354 ?
O6 Hf3 2.233(9) 4_455 ?
O11 Hf2 2.041(8) 4_455 ?
O12 Hf3 2.140(10) 3_565 ?
O12 H12B 0.8400 . ?
O13 Hf3 2.155(9) 3_565 ?
O13 H13A 0.8400 . ?
O14 Hf1 2.141(9) 2_465 ?
O14 H14B 0.8400 . ?
O16 Hf2 2.265(12) 4_455 ?
O15 Hf3 2.158(10) 4_455 ?
O18 C3 1.32(2) . ?
O18 Hf3 2.165(12) 12_355 ?
O9 C2 1.26(3) . ?
O2 C40 1.34(4) . ?
O17 Hf3 2.221(11) 4_455 ?
O17 Hf2 2.309(12) 4_455 ?
O17 H17B 0.8400 . ?
C2 C4 1.489(18) . ?
C1 C16 1.48(2) . ?
C3 C34 1.49(2) . ?
C4 C5 1.3900 . ?
C4 C9 1.3900 . ?
C5 C6 1.3900 . ?
C5 H5A 0.9500 . ?
C6 C7 1.3900 . ?
C6 H6A 0.9500 . ?
C7 C8 1.3900 . ?
C7 C10 1.50(2) . ?
C8 C9 1.3900 . ?
C8 H8A 0.9500 . ?
C9 H9A 0.9500 . ?
C10 C11 1.39(3) . ?
C10 C15 1.41(3) . ?
C11 C12 1.36(3) . ?
C11 H11A 0.9500 . ?
C12 C13 1.38(3) . ?
C12 H12A 0.9500 . ?
C13 C14 1.37(3) . ?
C13 N1 1.46(2) . ?
C14 C15 1.41(3) . ?
C14 H14A 0.9500 . ?
C15 H15A 0.9500 . ?
C16 C17 1.3900 . ?
C16 C21 1.3900 . ?
C17 C18 1.3900 . ?
C17 H17A 0.9500 . ?
C18 C19 1.3900 . ?
C18 H18A 0.9500 . ?
C19 C20 1.3900 . ?
C19 C22 1.52(3) . ?
C20 C21 1.3900 . ?
C20 H20A 0.9500 . ?
C21 H21A 0.9500 . ?
C22 C23 1.31(4) . ?
C22 C27 1.40(4) . ?
C23 C24 1.40(3) . ?
C23 H23A 0.9500 . ?
C24 C25 1.39(3) . ?
C24 H24A 0.9500 . ?
C25 C26 1.35(4) . ?
C25 N1 1.43(2) . ?
C27 C26 1.39(4) . ?
C27 H27A 0.9500 . ?
C28 C29 1.38(3) . ?
C28 C33 1.40(3) . ?
C28 C37 1.50(2) . ?
C29 C30 1.37(3) . ?
C29 H29A 0.9500 . ?
C30 C31 1.39(3) . ?
C30 H30A 0.9500 . ?
C31 C32 1.34(3) . ?
C31 N1 1.38(2) . ?
C32 C33 1.40(3) . ?
C32 H32A 0.9500 . ?
C33 H33A 0.9500 . ?
C34 C35 1.3900 . ?
C34 C39 1.3900 . ?
C35 C36 1.3900 . ?
C35 H35A 0.9500 . ?
C36 C37 1.3900 . ?
C36 H36A 0.9500 . ?
C37 C38 1.3900 . ?
C38 C39 1.3900 . ?
C38 H38A 0.9500 . ?
C39 H39A 0.9500 . ?
C26 H26A 0.9500 . ?
C40 H40A 0.9500 . ?
C41 O3 1.42(2) 4_455 ?
C41 H41A 0.9500 . ?
